data_4506940
loop_
_publ_author_name
'Tripuramallu, Bharat Kumar'
'Mukherjee, Sandip'
'Das, Samar K.'

_publ_section_title
;
 Mechanistic Aspects for the Formation of Copper Dimer Bridged by
 Phosphonic Acid and Extending Its Dimensionality by Organic and Inorganic
 Linkers: Synthesis, Structural Characterization, Magnetic Properties, and
 Theoretical Studies
;
_journal_issue 11
_journal_name_full 'Crystal Growth &amp; Design'
_journal_page_first 5579
_journal_paper_doi 10.1021/cg3011162
_journal_volume 12
_journal_year 2012
_chemical_formula_moiety 'C40 H52 Cu2 N4 O20 P4'
_chemical_formula_sum 'C40 H52 Cu2 N4 O20 P4'
_chemical_formula_weight 1159.82
_chemical_name_systematic
;
 ?
;
_space_group_IT_number 2
_symmetry_cell_setting triclinic
_symmetry_space_group_name_Hall '-P 1'
_symmetry_space_group_name_H-M 'P -1'
_atom_sites_solution_hydrogens geom
_atom_sites_solution_primary direct
_atom_sites_solution_secondary difmap
_audit_creation_method SHELXL-97
_cell_angle_alpha 99.406(2)
_cell_angle_beta 92.522(2)
_cell_angle_gamma 97.815(2)
_cell_formula_units_Z 1
_cell_length_a 7.4340(8)
_cell_length_b 11.6079(13)
_cell_length_c 13.8609(16)
_cell_measurement_reflns_used 6957
_cell_measurement_temperature 298(2)
_cell_measurement_theta_max 25.07
_cell_measurement_theta_min 2.53
_cell_volume 1166.4(2)
_computing_cell_refinement 'Bruker SMART'
_computing_data_collection 'Bruker SMART'
_computing_data_reduction 'Bruker SAINT'
_computing_molecular_graphics 'Bruker SHELXTL'
_computing_publication_material 'Bruker SHELXTL'
_computing_structure_refinement 'SHELXL-97 (Sheldrick, 1997)'
_computing_structure_solution 'SHELXS-97 (Sheldrick, 1990)'
_diffrn_ambient_temperature 298(2)
_diffrn_measured_fraction_theta_full 0.997
_diffrn_measured_fraction_theta_max 0.997
_diffrn_measurement_device_type 'CCD area detector'
_diffrn_measurement_method 'phi and omega scans'
_diffrn_radiation_monochromator graphite
_diffrn_radiation_source 'fine-focus sealed tube'
_diffrn_radiation_type MoK\a
_diffrn_radiation_wavelength 0.71073
_diffrn_reflns_av_R_equivalents 0.0193
_diffrn_reflns_av_sigmaI/netI 0.0216
_diffrn_reflns_limit_h_max 8
_diffrn_reflns_limit_h_min -8
_diffrn_reflns_limit_k_max 13
_diffrn_reflns_limit_k_min -13
_diffrn_reflns_limit_l_max 16
_diffrn_reflns_limit_l_min -16
_diffrn_reflns_number 11326
_diffrn_reflns_theta_full 25.07
_diffrn_reflns_theta_max 25.07
_diffrn_reflns_theta_min 1.80
_exptl_absorpt_coefficient_mu 1.134
_exptl_absorpt_correction_T_max 0.9148
_exptl_absorpt_correction_T_min 0.8050
_exptl_absorpt_correction_type empirical
_exptl_absorpt_process_details 'Bruker SAINT'
_exptl_crystal_colour Green
_exptl_crystal_density_diffrn 1.651
_exptl_crystal_density_method 'not measured'
_exptl_crystal_description Block
_exptl_crystal_F_000 598
_exptl_crystal_size_max 0.20
_exptl_crystal_size_mid 0.12
_exptl_crystal_size_min 0.08
_refine_diff_density_max 0.423
_refine_diff_density_min -0.250
_refine_diff_density_rms 0.058
_refine_ls_extinction_method none
_refine_ls_goodness_of_fit_ref 1.048
_refine_ls_hydrogen_treatment none
_refine_ls_matrix_type full
_refine_ls_number_parameters 348
_refine_ls_number_reflns 4132
_refine_ls_number_restraints 0
_refine_ls_restrained_S_all 1.048
_refine_ls_R_factor_all 0.0316
_refine_ls_R_factor_gt 0.0296
_refine_ls_shift/su_max 0.001
_refine_ls_shift/su_mean 0.000
_refine_ls_structure_factor_coef Fsqd
_refine_ls_weighting_details 'calc w=1/[\s^2^(Fo^2^)+(0.0508P)^2^+0.5142P] where P=(Fo^2^+2Fc^2^)/3'
_refine_ls_weighting_scheme calc
_refine_ls_wR_factor_gt 0.0832
_refine_ls_wR_factor_ref 0.0847
_reflns_number_gt 3828
_reflns_number_total 4132
_reflns_threshold_expression >2sigma(I)
_cod_data_source_file cg3011162_si_002.cif
_cod_data_source_block compound-3
_cod_original_sg_symbol_H-M P-1
_cod_database_code 4506940

loop_
_symmetry_equiv_pos_as_xyz
'x, y, z'
'-x, -y, -z'

loop_
_atom_site_label
_atom_site_type_symbol
_atom_site_fract_x
_atom_site_fract_y
_atom_site_fract_z
_atom_site_U_iso_or_equiv
_atom_site_adp_type
_atom_site_occupancy
_atom_site_symmetry_multiplicity
_atom_site_calc_flag
_atom_site_refinement_flags
Cu1 Cu 0.22299(3) 0.54982(2) 0.870568(17) 0.03016(10) Uani 1 1 d .
P1 P 0.05878(7) 0.65731(5) 1.06700(4) 0.02814(14) Uani 1 1 d .
P2 P 0.04620(8) 1.05813(5) 0.64702(4) 0.03313(15) Uani 1 1 d .
O4 O 0.2059(2) 0.60809(14) 1.00850(10) 0.0341(3) Uani 1 1 d .
O2 O 0.0262(2) 0.42005(13) 0.86466(11) 0.0361(3) Uani 1 1 d .
O1 O 0.4608(4) 0.4484(2) 0.8906(2) 0.0552(6) Uani 1 1 d .
C11 C 0.3293(3) 0.6023(2) 0.68766(16) 0.0345(5) Uani 1 1 d .
C15 C 0.0420(3) 0.8663(2) 0.92474(16) 0.0366(5) Uani 1 1 d .
H15 H 0.0647 0.9042 0.9895 0.044 Uiso 1 1 calc R
C17 C 0.0710(3) 0.8708(2) 0.75243(16) 0.0365(5) Uani 1 1 d .
C13 C -0.1178(3) 0.6883(2) 0.98573(17) 0.0365(5) Uani 1 1 d .
H13A H -0.1914 0.6142 0.9566 0.044 Uiso 1 1 calc R
H13B H -0.1959 0.7354 1.0244 0.044 Uiso 1 1 calc R
C12 C 0.4143(3) 0.70116(19) 0.75725(16) 0.0343(5) Uani 1 1 d .
C18 C -0.0247(3) 0.7574(2) 0.73235(17) 0.0394(5) Uani 1 1 d .
H18 H -0.0487 0.7200 0.6675 0.047 Uiso 1 1 calc R
C16 C 0.1026(3) 0.9243(2) 0.85030(17) 0.0386(5) Uani 1 1 d .
H16 H 0.1657 1.0005 0.8658 0.046 Uiso 1 1 calc R
C10 C 0.1544(4) 0.4183(2) 0.66306(17) 0.0444(6) Uani 1 1 d .
H10 H 0.0907 0.3562 0.6879 0.053 Uiso 1 1 calc R
C4 C 0.5177(3) 0.7963(2) 0.72559(19) 0.0412(5) Uani 1 1 d .
C19 C -0.0853(3) 0.6987(2) 0.80696(17) 0.0382(5) Uani 1 1 d .
H19 H -0.1489 0.6226 0.7914 0.046 Uiso 1 1 calc R
C14 C -0.0525(3) 0.75202(19) 0.90445(16) 0.0332(5) Uani 1 1 d .
C20 C 0.1476(3) 0.9322(2) 0.67182(18) 0.0425(5) Uani 1 1 d .
H20A H 0.1359 0.8747 0.6118 0.051 Uiso 1 1 calc R
H20B H 0.2766 0.9577 0.6883 0.051 Uiso 1 1 calc R
C6 C 0.4521(4) 0.6985(3) 0.5570(2) 0.0543(7) Uani 1 1 d .
H6 H 0.4648 0.6983 0.4905 0.065 Uiso 1 1 calc R
C3 C 0.5959(3) 0.8910(2) 0.7982(2) 0.0489(6) Uani 1 1 d .
H3 H 0.6645 0.9567 0.7808 0.059 Uiso 1 1 calc R
C1 C 0.4642(3) 0.7877(2) 0.91992(19) 0.0412(5) Uani 1 1 d .
H1 H 0.4464 0.7860 0.9857 0.049 Uiso 1 1 calc R
C7 C 0.3458(3) 0.5995(2) 0.58716(17) 0.0425(5) Uani 1 1 d .
C2 C 0.5706(3) 0.8860(2) 0.8943(2) 0.0492(6) Uani 1 1 d .
H2 H 0.6239 0.9478 0.9429 0.059 Uiso 1 1 calc R
C9 C 0.1662(4) 0.4088(3) 0.56184(19) 0.0566(7) Uani 1 1 d .
H9 H 0.1106 0.3410 0.5203 0.068 Uiso 1 1 calc R
C8 C 0.2587(4) 0.4983(3) 0.52374(18) 0.0529(7) Uani 1 1 d .
H8 H 0.2642 0.4927 0.4563 0.064 Uiso 1 1 calc R
C5 C 0.5341(4) 0.7921(3) 0.6226(2) 0.0531(7) Uani 1 1 d .
H5 H 0.6022 0.8547 0.6005 0.064 Uiso 1 1 calc R
N1 N 0.3882(2) 0.69709(16) 0.85300(13) 0.0335(4) Uani 1 1 d .
N2 N 0.2317(2) 0.51368(16) 0.72463(13) 0.0337(4) Uani 1 1 d .
O5 O -0.1423(2) 1.01836(15) 0.59866(12) 0.0426(4) Uani 1 1 d .
O7 O 0.0592(2) 1.14923(14) 0.73823(12) 0.0460(4) Uani 1 1 d .
O6 O 0.1783(2) 1.11017(15) 0.57336(13) 0.0450(4) Uani 1 1 d .
O10 O 0.4014(4) 0.2061(2) 0.83778(19) 0.0720(6) Uani 1 1 d .
O8 O 0.4210(4) 0.8466(2) 0.34546(19) 0.0756(7) Uani 1 1 d .
O9 O 0.6837(5) 0.4100(3) 0.7058(2) 0.1189(11) Uani 1 1 d .
O3 O 0.1512(2) 0.77744(15) 1.12909(13) 0.0407(4) Uani 1 1 d .
H3A H 0.093(4) 0.801(2) 1.163(2) 0.037(8) Uiso 1 1 d .
H2B H 0.432(6) 0.375(4) 0.871(3) 0.098(15) Uiso 1 1 d .
H10B H 0.307(7) 0.202(4) 0.792(4) 0.125(18) Uiso 1 1 d .
H10A H 0.479(5) 0.187(3) 0.796(3) 0.083(12) Uiso 1 1 d .
H6A H 0.172(5) 1.072(3) 0.516(3) 0.093(13) Uiso 1 1 d .
H1A H 0.517(6) 0.452(4) 0.916(3) 0.069(17) Uiso 1 1 d .
H8A H 0.322(6) 0.881(4) 0.373(3) 0.106(14) Uiso 1 1 d .
H8B H 0.519(6) 0.866(4) 0.386(3) 0.104(15) Uiso 1 1 d .

loop_
_atom_site_aniso_label
_atom_site_aniso_U_11
_atom_site_aniso_U_22
_atom_site_aniso_U_33
_atom_site_aniso_U_23
_atom_site_aniso_U_13
_atom_site_aniso_U_12
Cu1 0.03531(16) 0.03190(16) 0.02368(15) 0.00655(10) 0.00795(10) 0.00230(11)
P1 0.0329(3) 0.0282(3) 0.0231(3) 0.0043(2) 0.0069(2) 0.0020(2)
P2 0.0430(3) 0.0304(3) 0.0267(3) 0.0054(2) 0.0088(2) 0.0051(2)
O4 0.0352(8) 0.0418(8) 0.0259(7) 0.0036(6) 0.0060(6) 0.0090(6)
O2 0.0425(9) 0.0367(8) 0.0282(8) 0.0088(6) 0.0067(6) -0.0033(7)
O1 0.0469(12) 0.0566(15) 0.0612(14) 0.0067(10) -0.0090(11) 0.0129(10)
C11 0.0352(11) 0.0399(12) 0.0328(11) 0.0126(9) 0.0109(9) 0.0109(9)
C15 0.0435(13) 0.0358(12) 0.0311(11) 0.0073(9) 0.0016(9) 0.0064(10)
C17 0.0397(12) 0.0392(12) 0.0361(12) 0.0124(9) 0.0095(9) 0.0156(10)
C13 0.0345(11) 0.0376(12) 0.0402(12) 0.0128(10) 0.0065(9) 0.0063(9)
C12 0.0304(10) 0.0366(11) 0.0406(12) 0.0133(9) 0.0114(9) 0.0110(9)
C18 0.0489(13) 0.0390(12) 0.0319(11) 0.0046(9) 0.0019(10) 0.0142(10)
C16 0.0460(13) 0.0313(11) 0.0394(12) 0.0094(9) 0.0037(10) 0.0038(10)
C10 0.0578(15) 0.0409(13) 0.0336(12) 0.0075(10) 0.0082(11) 0.0014(11)
C4 0.0311(11) 0.0410(13) 0.0580(15) 0.0210(11) 0.0145(10) 0.0092(10)
C19 0.0403(12) 0.0318(11) 0.0422(13) 0.0060(9) 0.0008(10) 0.0056(9)
C14 0.0311(11) 0.0343(11) 0.0372(12) 0.0115(9) 0.0043(9) 0.0082(9)
C20 0.0504(14) 0.0438(13) 0.0393(13) 0.0122(10) 0.0158(10) 0.0179(11)
C6 0.0673(17) 0.0601(17) 0.0462(15) 0.0271(13) 0.0276(13) 0.0179(14)
C3 0.0342(12) 0.0377(13) 0.078(2) 0.0187(12) 0.0126(12) 0.0036(10)
C1 0.0360(12) 0.0413(13) 0.0457(13) 0.0052(10) 0.0038(10) 0.0054(10)
C7 0.0476(13) 0.0502(14) 0.0370(12) 0.0177(11) 0.0167(10) 0.0164(11)
C2 0.0353(13) 0.0396(13) 0.0699(18) 0.0040(12) 0.0020(12) 0.0025(10)
C9 0.0767(19) 0.0546(16) 0.0337(13) -0.0006(11) 0.0060(12) 0.0020(14)
C8 0.0722(18) 0.0610(17) 0.0288(12) 0.0102(11) 0.0132(12) 0.0149(14)
C5 0.0517(15) 0.0530(16) 0.0647(18) 0.0311(14) 0.0281(13) 0.0106(12)
N1 0.0315(9) 0.0346(9) 0.0359(10) 0.0087(8) 0.0076(7) 0.0050(7)
N2 0.0390(10) 0.0360(10) 0.0275(9) 0.0086(7) 0.0088(7) 0.0043(8)
O5 0.0432(9) 0.0471(9) 0.0376(9) 0.0066(7) 0.0084(7) 0.0065(7)
O7 0.0592(11) 0.0403(9) 0.0366(9) -0.0011(7) 0.0102(8) 0.0076(8)
O6 0.0563(11) 0.0419(9) 0.0343(9) 0.0084(7) 0.0112(8) -0.0070(8)
O10 0.0610(14) 0.0759(15) 0.0729(16) -0.0048(12) 0.0154(13) 0.0050(12)
O8 0.0616(14) 0.0934(18) 0.0693(15) -0.0021(13) 0.0052(12) 0.0213(13)
O9 0.151(3) 0.086(2) 0.115(2) 0.0192(18) 0.038(2) -0.0102(19)
O3 0.0458(10) 0.0361(9) 0.0353(9) -0.0024(7) 0.0130(8) -0.0047(7)

loop_
_atom_type_symbol
_atom_type_description
_atom_type_scat_dispersion_real
_atom_type_scat_dispersion_imag
_atom_type_scat_source
C C 0.0033 0.0016 'International Tables Vol C Tables 4.2.6.8 and 6.1.1.4'
H H 0.0000 0.0000 'International Tables Vol C Tables 4.2.6.8 and 6.1.1.4'
N N 0.0061 0.0033 'International Tables Vol C Tables 4.2.6.8 and 6.1.1.4'
O O 0.0106 0.0060 'International Tables Vol C Tables 4.2.6.8 and 6.1.1.4'
P P 0.1023 0.0942 'International Tables Vol C Tables 4.2.6.8 and 6.1.1.4'
Cu Cu 0.3201 1.2651 'International Tables Vol C Tables 4.2.6.8 and 6.1.1.4'

loop_
_geom_angle_atom_site_label_1
_geom_angle_atom_site_label_2
_geom_angle_atom_site_label_3
_geom_angle
_geom_angle_site_symmetry_1
_geom_angle_site_symmetry_3
O4 Cu1 O2 94.25(6) . .
O4 Cu1 N2 171.22(7) . .
O2 Cu1 N2 90.01(7) . .
O4 Cu1 N1 92.36(7) . .
O2 Cu1 N1 166.27(7) . .
N2 Cu1 N1 81.93(7) . .
O4 Cu1 O1 96.28(8) . .
O2 Cu1 O1 98.18(9) . .
N2 Cu1 O1 90.70(9) . .
N1 Cu1 O1 93.04(9) . .
O4 P1 O2 114.93(9) . 2_567
O4 P1 O3 105.95(10) . .
O2 P1 O3 108.79(9) 2_567 .
O4 P1 C13 110.05(10) . .
O2 P1 C13 109.03(10) 2_567 .
O3 P1 C13 107.83(11) . .
O7 P2 O5 115.48(10) . .
O7 P2 O6 107.29(10) . .
O5 P2 O6 110.64(10) . .
O7 P2 C20 110.03(11) . .
O5 P2 C20 110.08(11) . .
O6 P2 C20 102.51(11) . .
P1 O4 Cu1 133.60(9) . .
P1 O2 Cu1 137.82(10) 2_567 .
Cu1 O1 H2B 112(3) . .
Cu1 O1 H1A 136(5) . .
H2B O1 H1A 105(5) . .
N2 C11 C7 122.9(2) . .
N2 C11 C12 116.35(19) . .
C7 C11 C12 120.7(2) . .
C16 C15 C14 121.1(2) . .
C16 C15 H15 119.5 . .
C14 C15 H15 119.5 . .
C18 C17 C16 117.6(2) . .
C18 C17 C20 121.5(2) . .
C16 C17 C20 120.8(2) . .
C14 C13 P1 115.41(15) . .
C14 C13 H13A 108.4 . .
P1 C13 H13A 108.4 . .
C14 C13 H13B 108.4 . .
P1 C13 H13B 108.4 . .
H13A C13 H13B 107.5 . .
N1 C12 C4 123.2(2) . .
N1 C12 C11 116.62(19) . .
C4 C12 C11 120.1(2) . .
C17 C18 C19 121.4(2) . .
C17 C18 H18 119.3 . .
C19 C18 H18 119.3 . .
C15 C16 C17 121.2(2) . .
C15 C16 H16 119.4 . .
C17 C16 H16 119.4 . .
N2 C10 C9 121.6(2) . .
N2 C10 H10 119.2 . .
C9 C10 H10 119.2 . .
C12 C4 C3 117.0(2) . .
C12 C4 C5 118.6(2) . .
C3 C4 C5 124.5(2) . .
C18 C19 C14 120.9(2) . .
C18 C19 H19 119.6 . .
C14 C19 H19 119.6 . .
C19 C14 C15 117.9(2) . .
C19 C14 C13 121.0(2) . .
C15 C14 C13 121.1(2) . .
C17 C20 P2 116.89(16) . .
C17 C20 H20A 108.1 . .
P2 C20 H20A 108.1 . .
C17 C20 H20B 108.1 . .
P2 C20 H20B 108.1 . .
H20A C20 H20B 107.3 . .
C5 C6 C7 121.7(2) . .
C5 C6 H6 119.1 . .
C7 C6 H6 119.1 . .
C2 C3 C4 119.6(2) . .
C2 C3 H3 120.2 . .
C4 C3 H3 120.2 . .
N1 C1 C2 121.9(2) . .
N1 C1 H1 119.1 . .
C2 C1 H1 119.1 . .
C11 C7 C8 117.0(2) . .
C11 C7 C6 117.8(2) . .
C8 C7 C6 125.2(2) . .
C3 C2 C1 119.9(2) . .
C3 C2 H2 120.0 . .
C1 C2 H2 120.0 . .
C8 C9 C10 120.3(3) . .
C8 C9 H9 119.8 . .
C10 C9 H9 119.8 . .
C9 C8 C7 119.5(2) . .
C9 C8 H8 120.3 . .
C7 C8 H8 120.3 . .
C6 C5 C4 121.0(2) . .
C6 C5 H5 119.5 . .
C4 C5 H5 119.5 . .
C1 N1 C12 118.4(2) . .
C1 N1 Cu1 129.32(17) . .
C12 N1 Cu1 112.20(15) . .
C10 N2 C11 118.62(19) . .
C10 N2 Cu1 128.59(15) . .
C11 N2 Cu1 112.79(15) . .
P2 O6 H6A 117(3) . .
H10B O10 H10A 95(4) . .
H8A O8 H8B 111(4) . .
P1 O3 H3A 111(2) . .

loop_
_geom_bond_atom_site_label_1
_geom_bond_atom_site_label_2
_geom_bond_distance
_geom_bond_site_symmetry_2
Cu1 O4 1.9368(14) .
Cu1 O2 1.9406(15) .
Cu1 N2 2.0034(18) .
Cu1 N1 2.0202(18) .
Cu1 O1 2.285(2) .
P1 O4 1.5085(15) .
P1 O2 1.5097(15) 2_567
P1 O3 1.5660(17) .
P1 C13 1.804(2) .
P2 O7 1.5001(16) .
P2 O5 1.5056(18) .
P2 O6 1.5813(17) .
P2 C20 1.807(2) .
O2 P1 1.5097(15) 2_567
O1 H2B 0.84(5) .
O1 H1A 0.53(4) .
C11 N2 1.360(3) .
C11 C7 1.399(3) .
C11 C12 1.426(3) .
C15 C16 1.381(3) .
C15 C14 1.393(3) .
C15 H15 0.9300 .
C17 C18 1.387(3) .
C17 C16 1.392(3) .
C17 C20 1.512(3) .
C13 C14 1.508(3) .
C13 H13A 0.9700 .
C13 H13B 0.9700 .
C12 N1 1.357(3) .
C12 C4 1.399(3) .
C18 C19 1.387(3) .
C18 H18 0.9300 .
C16 H16 0.9300 .
C10 N2 1.326(3) .
C10 C9 1.397(3) .
C10 H10 0.9300 .
C4 C3 1.405(4) .
C4 C5 1.431(4) .
C19 C14 1.387(3) .
C19 H19 0.9300 .
C20 H20A 0.9700 .
C20 H20B 0.9700 .
C6 C5 1.352(4) .
C6 C7 1.435(4) .
C6 H6 0.9300 .
C3 C2 1.363(4) .
C3 H3 0.9300 .
C1 N1 1.327(3) .
C1 C2 1.402(4) .
C1 H1 0.9300 .
C7 C8 1.406(4) .
C2 H2 0.9300 .
C9 C8 1.359(4) .
C9 H9 0.9300 .
C8 H8 0.9300 .
C5 H5 0.9300 .
O6 H6A 0.84(4) .
O10 H10B 0.92(5) .
O10 H10A 0.86(4) .
O8 H8A 0.95(5) .
O8 H8B 0.88(5) .
O3 H3A 0.70(3) .

loop_
_geom_hbond_atom_site_label_D
_geom_hbond_atom_site_label_H
_geom_hbond_atom_site_label_A
_geom_hbond_distance_DH
_geom_hbond_distance_HA
_geom_hbond_distance_DA
_geom_hbond_angle_DHA
_geom_hbond_site_symmetry_A
O10 H10B O7 0.92(5) 1.93(5) 2.783(3) 153(4) 1_545
O10 H10A O8 0.86(4) 2.12(4) 2.928(3) 156(3) 2_666
O8 H8B O6 0.88(5) 2.26(5) 3.083(3) 154(4) 2_676
O8 H8A O5 0.95(5) 1.91(5) 2.825(3) 163(4) 2_576
O6 H6A O5 0.84(4) 1.74(4) 2.580(2) 173(4) 2_576
O3 H3A O7 0.70(3) 1.89(3) 2.580(2) 173(3) 2_577
